data_1571253
loop_
_publ_author_name
'Kopp, Richard O.'
'Kleynemeyer, Sabrina L.'
'Groth, Lucie J.'
'Ernst, Moritz J.'
'Rupf, Susanne M.'
'Weber, Manuela'
'Kershaw Cook, Laurence J.'
'Coles, Nathan T.'
'Neale, Samuel E.'
'M&#xfc;ller, Christian'

_publ_section_title
;
 Highly selective, reversible water activation by P,N-cooperativity in
 pyridyl-functionalized phosphinines.
;
_journal_issue 15
_journal_name_full 'Chemical science'
_journal_page_first 5496
_journal_page_last 5506
_journal_paper_doi 10.1039/d3sc05930h
_journal_volume 15
_journal_year 2024
_chemical_formula_moiety 'C14 H12 N2'
_chemical_formula_sum 'C14 H12 N2'
_chemical_formula_weight 208.26
_chemical_name_systematic 1,2-bis(5-methylpyridin-2-yl)ethyne
_space_group_crystal_system monoclinic
_space_group_IT_number 15
_space_group_name_Hall '-C 2yc'
_space_group_name_H-M_alt 'C 1 2/c 1'
_atom_sites_solution_hydrogens geom
_audit_creation_date 2023-10-31
_audit_creation_method
;
Olex2 1.5
(compiled 2023.08.24 svn.re1ec1418 for OlexSys, GUI svn.r6817)
;
_audit_update_record
;
2023-10-31 deposited with the CCDC.	2024-03-08 downloaded from the CCDC.
;
_cell_angle_alpha 90
_cell_angle_beta 103.942(2)
_cell_angle_gamma 90
_cell_formula_units_Z 4
_cell_length_a 8.4144(5)
_cell_length_b 9.2664(5)
_cell_length_c 14.4244(10)
_cell_measurement_reflns_used 5369
_cell_measurement_temperature 100
_cell_measurement_theta_max 30.36
_cell_measurement_theta_min 2.91
_cell_volume 1091.55(12)
_computing_molecular_graphics 'Olex2 1.5 (Dolomanov et al., 2009)'
_computing_publication_material 'Olex2 1.5 (Dolomanov et al., 2009)'
_computing_structure_refinement 'SHELXL 2019/2 (Sheldrick, 2015)'
_computing_structure_solution 'SHELXT 2018/2 (Sheldrick, 2018)'
_diffrn_ambient_temperature 100
_diffrn_detector 'BRUKER PHOTON II'
_diffrn_detector_type CMOS
_diffrn_measured_fraction_theta_full 0.991
_diffrn_measured_fraction_theta_max 0.992
_diffrn_measurement_device 'three-circle diffractometer'
_diffrn_measurement_device_type 'Bruker Photon CMOS Detector, D8 Venture'
_diffrn_measurement_method '\w and \f scans'
_diffrn_radiation_monochromator 'mirror optics'
_diffrn_radiation_probe x-ray
_diffrn_radiation_type MoK\a
_diffrn_radiation_wavelength 0.71073
_diffrn_reflns_av_R_equivalents 0.0340
_diffrn_reflns_av_unetI/netI 0.0180
_diffrn_reflns_Laue_measured_fraction_full 0.991
_diffrn_reflns_Laue_measured_fraction_max 0.992
_diffrn_reflns_limit_h_max 8
_diffrn_reflns_limit_h_min -12
_diffrn_reflns_limit_k_max 13
_diffrn_reflns_limit_k_min -13
_diffrn_reflns_limit_l_max 20
_diffrn_reflns_limit_l_min -20
_diffrn_reflns_number 16349
_diffrn_reflns_point_group_measured_fraction_full 0.991
_diffrn_reflns_point_group_measured_fraction_max 0.992
_diffrn_reflns_theta_full 25.242
_diffrn_reflns_theta_max 30.565
_diffrn_reflns_theta_min 3.325
_diffrn_source 'microfocus sealed X-ray tube'
_diffrn_source_type 'Incoatec I\ms'
_exptl_absorpt_coefficient_mu 0.076
_exptl_absorpt_correction_T_max 1.0000
_exptl_absorpt_correction_T_min 0.9119
_exptl_absorpt_correction_type numerical
_exptl_absorpt_process_details
;
SADABS-2016/2 (Bruker,2016/2) was used for absorption correction.
wR2(int) was 0.1011 before and 0.0530 after correction.
The Ratio of minimum to maximum transmission is 0.9119.
The \l/2 correction factor is Not present.
;
_exptl_crystal_colour colourless
_exptl_crystal_colour_primary colourless
_exptl_crystal_density_diffrn 1.267
_exptl_crystal_description plank
_exptl_crystal_F_000 440
_exptl_crystal_size_max 0.381
_exptl_crystal_size_mid 0.206
_exptl_crystal_size_min 0.114
_refine_diff_density_max 0.240
_refine_diff_density_min -0.209
_refine_diff_density_rms 0.042
_refine_ls_extinction_method none
_refine_ls_goodness_of_fit_ref 1.058
_refine_ls_hydrogen_treatment constr
_refine_ls_matrix_type full
_refine_ls_number_parameters 147
_refine_ls_number_reflns 1658
_refine_ls_number_restraints 0
_refine_ls_restrained_S_all 1.058
_refine_ls_R_factor_all 0.1081
_refine_ls_R_factor_gt 0.0718
_refine_ls_shift/su_max 0.000
_refine_ls_shift/su_mean 0.000
_refine_ls_structure_factor_coef Fsqd
_refine_ls_weighting_details 'w=1/[\s^2^(Fo^2^)+(0.1151P)^2^+0.7839P] where P=(Fo^2^+2Fc^2^)/3'
_refine_ls_weighting_scheme calc
_refine_ls_wR_factor_gt 0.1980
_refine_ls_wR_factor_ref 0.2543
_reflns_Friedel_coverage 0.000
_reflns_number_gt 998
_reflns_number_total 1658
_reflns_threshold_expression 'I > 2\s(I)'
_cod_data_source_file d3sc05930h2.cif
_cod_data_source_block rok200_cellnow
_cod_depositor_comments 'Adding full bibliography for 1571249--1571254.cif.'
_cod_database_code 1571253
_shelx_shelxl_version_number 2019/2
_shelx_space_group_comment
;
The symmetry employed for this shelxl refinement is uniquely defined
by the following loop, which should always be used as a source of
symmetry information in preference to the above space-group names.
They are only intended as comments.
;
_shelx_estimated_absorpt_t_max 0.991
_shelx_estimated_absorpt_t_min 0.972
_olex2_refinement_description
;
1. Fixed Uiso
 At 1.2 times of:
  All C(H) groups
 At 1.5 times of:
  All C(H,H,H) groups
2. Others
 Fixed Sof: N2(0.5) C2(0.5) C9(0.5) C12(0.5) C14(0.5) H14B(0.5) H14C(0.5)
 H14A(0.5) C10(0.5) H10(0.5) C13(0.5) H13(0.5) C11(0.5) H11(0.5) C1(0.5)
 C3(0.5) C4(0.5) H4(0.5) N1(0.5) C7(0.5) H7(0.5) C6(0.5) C5(0.5) H5(0.5)
 C8(0.5) H8C(0.5) H8B(0.5) H8A(0.5)
3.a Aromatic/amide H refined with riding coordinates:
 C10(H10), C13(H13), C11(H11), C4(H4), C7(H7), C5(H5)
3.b Idealised Me refined as rotating group:
 C14(H14B,H14C,H14A), C8(H8C,H8B,H8A)
;
_olex2_submission_original_sample_id ROK200
_olex2_submission_special_instructions 'No special instructions were received'

loop_
_space_group_symop_operation_xyz
'x, y, z'
'-x, y, -z+1/2'
'x+1/2, y+1/2, z'
'-x+1/2, y+1/2, -z+1/2'
'-x, -y, -z'
'x, -y, z-1/2'
'-x+1/2, -y+1/2, -z'
'x+1/2, -y+1/2, z-1/2'

loop_
_atom_site_label
_atom_site_type_symbol
_atom_site_fract_x
_atom_site_fract_y
_atom_site_fract_z
_atom_site_U_iso_or_equiv
_atom_site_adp_type
_atom_site_occupancy
_atom_site_site_symmetry_order
_atom_site_calc_flag
_atom_site_refinement_flags_posn
_atom_site_refinement_flags_adp
_atom_site_refinement_flags_occupancy
_atom_site_disorder_assembly
_atom_site_disorder_group
N2 N 0.7872(7) 0.8565(7) 0.3644(4) 0.0445(12) Uani 0.5 1 d . . P A -1
C2 C 0.9647(7) 0.7354(8) 0.2847(4) 0.0334(10) Uani 0.5 1 d . . P A -1
C9 C 0.8309(7) 0.7319(8) 0.3312(3) 0.0334(10) Uani 0.5 1 d . . P A -1
C12 C 0.5724(6) 0.7303(6) 0.4165(3) 0.0368(10) Uani 0.5 1 d . . P A -1
C14 C 0.4295(7) 0.7360(8) 0.4631(4) 0.0470(13) Uani 0.5 1 d . . P A -1
H14B H 0.442640 0.661114 0.512316 0.071 Uiso 0.5 1 calc R U P A -1
H14C H 0.327256 0.719736 0.414714 0.071 Uiso 0.5 1 calc R U P A -1
H14A H 0.425925 0.831012 0.492444 0.071 Uiso 0.5 1 calc R U P A -1
C10 C 0.7585(6) 0.6009(6) 0.3456(3) 0.0446(11) Uani 0.5 1 d . . P A -1
H10 H 0.797858 0.512784 0.325935 0.054 Uiso 0.5 1 calc R U P A -1
C13 C 0.6602(7) 0.8540(7) 0.4053(4) 0.0430(12) Uani 0.5 1 d . . P A -1
H13 H 0.627774 0.942601 0.428327 0.052 Uiso 0.5 1 calc R U P A -1
C11 C 0.6283(6) 0.6012(5) 0.3890(3) 0.0461(10) Uani 0.5 1 d . . P A -1
H11 H 0.577917 0.513013 0.399672 0.055 Uiso 0.5 1 calc R U P A -1
C1 C 1.0742(7) 0.7391(8) 0.2451(4) 0.0334(10) Uani 0.5 1 d . . P A -1
C3 C 1.2079(6) 0.7368(8) 0.1992(3) 0.0322(10) Uani 0.5 1 d . . P A -1
C4 C 1.2922(6) 0.6136(6) 0.1943(4) 0.0465(11) Uani 0.5 1 d . . P A -1
H4 H 1.261865 0.526021 0.219703 0.056 Uiso 0.5 1 calc R U P A -1
N1 N 1.2545(7) 0.8626(7) 0.1701(4) 0.0423(11) Uani 0.5 1 d . . P A -1
C7 C 1.3838(7) 0.8610(8) 0.1303(4) 0.0444(13) Uani 0.5 1 d . . P A -1
H7 H 1.418186 0.951080 0.110361 0.053 Uiso 0.5 1 calc R U P A -1
C6 C 1.4687(6) 0.7431(7) 0.1161(3) 0.0379(10) Uani 0.5 1 d . . P A -1
C5 C 1.4237(6) 0.6171(5) 0.1515(3) 0.0465(10) Uani 0.5 1 d . . P A -1
H5 H 1.482632 0.531010 0.146912 0.056 Uiso 0.5 1 calc R U P A -1
C8 C 1.6107(7) 0.7513(8) 0.0707(4) 0.0451(12) Uani 0.5 1 d . . P A -1
H8C H 1.571282 0.741395 0.001283 0.068 Uiso 0.5 1 calc R U P A -1
H8B H 1.688002 0.673329 0.095343 0.068 Uiso 0.5 1 calc R U P A -1
H8A H 1.665756 0.844610 0.085636 0.068 Uiso 0.5 1 calc R U P A -1

loop_
_atom_site_aniso_label
_atom_site_aniso_U_11
_atom_site_aniso_U_22
_atom_site_aniso_U_33
_atom_site_aniso_U_23
_atom_site_aniso_U_13
_atom_site_aniso_U_12
N2 0.043(3) 0.0327(15) 0.068(3) 0.000(2) 0.034(2) -0.0014(17)
C2 0.027(2) 0.0349(15) 0.043(3) 0.005(2) 0.0159(18) 0.0029(18)
C9 0.028(2) 0.0357(15) 0.041(3) 0.001(2) 0.0179(17) -0.0019(18)
C12 0.031(2) 0.0395(18) 0.047(3) -0.002(2) 0.0230(17) -0.0036(17)
C14 0.035(3) 0.062(3) 0.054(3) -0.006(2) 0.030(2) -0.007(2)
C10 0.049(3) 0.0323(16) 0.067(3) -0.008(2) 0.041(2) -0.0046(17)
C13 0.043(3) 0.0318(16) 0.066(3) -0.005(2) 0.035(2) -0.0023(18)
C11 0.051(3) 0.0335(16) 0.068(3) -0.007(2) 0.041(2) -0.0123(17)
C1 0.027(3) 0.0334(15) 0.044(3) 0.001(2) 0.0157(17) -0.0002(17)
C3 0.026(2) 0.0343(15) 0.042(3) 0.003(2) 0.0184(17) 0.0022(17)
C4 0.050(3) 0.0328(17) 0.070(3) 0.008(2) 0.041(2) 0.0088(18)
N1 0.042(3) 0.0326(14) 0.065(3) 0.000(2) 0.036(2) 0.0003(17)
C7 0.043(3) 0.0379(17) 0.064(3) 0.001(2) 0.037(2) 0.001(2)
C6 0.031(2) 0.0411(18) 0.047(3) 0.002(2) 0.0212(18) 0.0010(16)
C5 0.048(3) 0.0370(17) 0.066(3) 0.007(2) 0.036(2) 0.0110(17)
C8 0.038(3) 0.055(2) 0.053(3) 0.007(2) 0.033(2) 0.0080(19)

loop_
_atom_type_symbol
_atom_type_description
_atom_type_scat_dispersion_real
_atom_type_scat_dispersion_imag
_atom_type_scat_source
C C 0.0033 0.0016 'International Tables Vol C Tables 4.2.6.8 and 6.1.1.4'
H H 0.0000 0.0000 'International Tables Vol C Tables 4.2.6.8 and 6.1.1.4'
N N 0.0061 0.0033 'International Tables Vol C Tables 4.2.6.8 and 6.1.1.4'

loop_
_geom_angle_atom_site_label_1
_geom_angle_atom_site_label_2
_geom_angle_atom_site_label_3
_geom_angle
_geom_angle_site_symmetry_1
_geom_angle_site_symmetry_3
_geom_angle_publ_flag
C9 N2 C13 117.5(6) . . ?
C1 C2 C9 179.1(7) . . ?
N2 C9 C2 117.4(7) . . ?
N2 C9 C10 122.1(6) . . ?
C10 C9 C2 120.4(6) . . ?
C13 C12 C14 121.5(6) . . ?
C11 C12 C14 121.4(5) . . ?
C11 C12 C13 117.0(5) . . ?
C12 C14 H14B 109.5 . . ?
C12 C14 H14C 109.5 . . ?
C12 C14 H14A 109.5 . . ?
H14B C14 H14C 109.5 . . ?
H14B C14 H14A 109.5 . . ?
H14C C14 H14A 109.5 . . ?
C9 C10 H10 120.5 . . ?
C11 C10 C9 119.1(5) . . ?
C11 C10 H10 120.5 . . ?
N2 C13 C12 124.5(6) . . ?
N2 C13 H13 117.8 . . ?
C12 C13 H13 117.8 . . ?
C12 C11 C10 119.5(5) . . ?
C12 C11 H11 120.2 . . ?
C10 C11 H11 120.2 . . ?
C2 C1 C3 177.3(10) . . ?
C4 C3 C1 121.0(6) . . ?
N1 C3 C1 117.1(7) . . ?
N1 C3 C4 121.7(6) . . ?
C3 C4 H4 120.5 . . ?
C3 C4 C5 119.0(5) . . ?
C5 C4 H4 120.5 . . ?
C3 N1 C7 117.0(6) . . ?
N1 C7 H7 117.1 . . ?
N1 C7 C6 125.8(7) . . ?
C6 C7 H7 117.1 . . ?
C7 C6 C5 115.6(5) . . ?
C7 C6 C8 122.2(6) . . ?
C5 C6 C8 122.0(6) . . ?
C4 C5 H5 119.7 . . ?
C6 C5 C4 120.6(5) . . ?
C6 C5 H5 119.7 . . ?
C6 C8 H8C 109.5 . . ?
C6 C8 H8B 109.5 . . ?
C6 C8 H8A 109.5 . . ?
H8C C8 H8B 109.5 . . ?
H8C C8 H8A 109.5 . . ?
H8B C8 H8A 109.5 . . ?

loop_
_geom_bond_atom_site_label_1
_geom_bond_atom_site_label_2
_geom_bond_distance
_geom_bond_site_symmetry_2
_geom_bond_publ_flag
N2 C9 1.334(10) . ?
N2 C13 1.340(10) . ?
C2 C9 1.444(10) . ?
C2 C1 1.195(3) . ?
C9 C10 1.396(9) . ?
C12 C14 1.514(8) . ?
C12 C13 1.393(9) . ?
C12 C11 1.378(8) . ?
C14 H14B 0.9800 . ?
C14 H14C 0.9800 . ?
C14 H14A 0.9800 . ?
C10 H10 0.9500 . ?
C10 C11 1.386(7) . ?
C13 H13 0.9500 . ?
C11 H11 0.9500 . ?
C1 C3 1.437(9) . ?
C3 C4 1.354(9) . ?
C3 N1 1.330(10) . ?
C4 H4 0.9500 . ?
C4 C5 1.391(7) . ?
N1 C7 1.348(9) . ?
C7 H7 0.9500 . ?
C7 C6 1.348(9) . ?
C6 C5 1.364(8) . ?
C6 C8 1.497(8) . ?
C5 H5 0.9500 . ?
C8 H8C 0.9800 . ?
C8 H8B 0.9800 . ?
C8 H8A 0.9800 . ?

loop_
_geom_torsion_atom_site_label_1
_geom_torsion_atom_site_label_2
_geom_torsion_atom_site_label_3
_geom_torsion_atom_site_label_4
_geom_torsion
_geom_torsion_site_symmetry_1
_geom_torsion_site_symmetry_2
_geom_torsion_site_symmetry_3
_geom_torsion_site_symmetry_4
_geom_torsion_publ_flag
N2 C9 C10 C11 5.2(8) . . . . ?
C2 C9 C10 C11 -178.9(4) . . . . ?
C9 N2 C13 C12 0.8(8) . . . . ?
C9 C10 C11 C12 0.4(8) . . . . ?
C14 C12 C13 N2 -179.6(4) . . . . ?
C14 C12 C11 C10 179.3(4) . . . . ?
C13 N2 C9 C2 178.3(4) . . . . ?
C13 N2 C9 C10 -5.7(8) . . . . ?
C13 C12 C11 C10 -4.8(7) . . . . ?
C11 C12 C13 N2 4.5(8) . . . . ?
C1 C3 C4 C5 -178.2(4) . . . . ?
C1 C3 N1 C7 177.6(4) . . . . ?
C3 C4 C5 C6 0.9(8) . . . . ?
C3 N1 C7 C6 0.9(8) . . . . ?
C4 C3 N1 C7 3.8(8) . . . . ?
N1 C3 C4 C5 -4.7(8) . . . . ?
N1 C7 C6 C5 -4.4(8) . . . . ?
N1 C7 C6 C8 179.6(4) . . . . ?
C7 C6 C5 C4 3.4(7) . . . . ?
C8 C6 C5 C4 179.3(4) . . . . ?
